data_1577073
loop_
_publ_author_name
'Rubio, Victoria P.'
'Durham, Mckinley H.'
'Scurria, Matthew'
'Kerr, Tyler A.'
'Gutierrez, Osvaldo'
'Spokoyny, Alex'

_publ_section_title
;
 Bridging Lewis Acidic Antimony Centers with Electron-Withdrawing
 Carborane Cages
;
_journal_name_full 'Chemical Science'
_journal_paper_doi 10.1039/D6SC00316H
_journal_year 2026
_chemical_absolute_configuration none
_chemical_formula_moiety 'C16 H30 B20 Sb2'
_chemical_formula_sum 'C16 H30 B20 Sb2'
_chemical_formula_weight 682.10
_space_group_crystal_system orthorhombic
_space_group_IT_number 36
_space_group_name_Hall 'C 2c -2'
_space_group_name_H-M_alt 'C m c 21'
_atom_sites_solution_hydrogens geom
_atom_sites_solution_primary direct
_audit_creation_method
;FinalCif V154 by Daniel Kratzert, Freiburg 2025, 
https://dkratzert.de/finalcif.html
;
_audit_update_record
;
2025-12-10 deposited with the CCDC.	2026-04-06 downloaded from the CCDC.
;
_cell_angle_alpha 90
_cell_angle_beta 90
_cell_angle_gamma 90
_cell_formula_units_Z 4
_cell_length_a 14.641(3)
_cell_length_b 19.230(4)
_cell_length_c 9.7810(19)
_cell_measurement_reflns_used 8471
_cell_measurement_temperature 100(2)
_cell_measurement_theta_max 28.264
_cell_measurement_theta_min 2.719
_cell_volume 2753.8(10)
_computing_cell_refinement 'SAINT V8.41'
_computing_data_collection 'Bruker BIS 2021.1.0.5/14-Jul-2021'
_computing_data_reduction 'SAINT V8.41'
_computing_molecular_graphics 'ShelXle (H\"ubschle 2011)'
_computing_structure_refinement 'SHELXL-2019/2 (Sheldrick, 2019)'
_computing_structure_solution 'SHELXT 2018/2 (Sheldrick, 2018)'
_diffrn_ambient_environment N~2~
_diffrn_ambient_temperature 100(2)
_diffrn_detector CCD
_diffrn_detector_type 'Bruker Apex-II CCD'
_diffrn_measured_fraction_theta_full 0.999
_diffrn_measured_fraction_theta_max 0.999
_diffrn_measurement_device 'three-circle diffractometer'
_diffrn_measurement_device_type 'Bruker D8 three-axis goniometer'
_diffrn_measurement_method 'omega and phi scans'
_diffrn_radiation_monochromator Triumph
_diffrn_radiation_probe x-ray
_diffrn_radiation_type MoK\a
_diffrn_radiation_wavelength 0.71073
_diffrn_reflns_av_R_equivalents 0.0318
_diffrn_reflns_av_unetI/netI 0.0218
_diffrn_reflns_Laue_measured_fraction_full 0.999
_diffrn_reflns_Laue_measured_fraction_max 0.999
_diffrn_reflns_limit_h_max 19
_diffrn_reflns_limit_h_min -19
_diffrn_reflns_limit_k_max 25
_diffrn_reflns_limit_k_min -25
_diffrn_reflns_limit_l_max 13
_diffrn_reflns_limit_l_min -13
_diffrn_reflns_number 21445
_diffrn_reflns_point_group_measured_fraction_full 1.000
_diffrn_reflns_point_group_measured_fraction_max 0.998
_diffrn_reflns_theta_full 25.242
_diffrn_reflns_theta_max 28.334
_diffrn_reflns_theta_min 2.118
_diffrn_source 'sealed X-ray tube'
_diffrn_source_current 30
_diffrn_source_type K780
_diffrn_source_voltage 50
_exptl_absorpt_coefficient_mu 1.972
_exptl_absorpt_correction_T_max 0.7457
_exptl_absorpt_correction_T_min 0.6702
_exptl_absorpt_correction_type multi-scan
_exptl_absorpt_process_details
;SADABS-2016/2 - Bruker AXS area detector scaling and absorption correction: 
Krause, L., Herbst-Irmer, R., Sheldrick G.M. & Stalke D., J. Appl. Cryst. 48 
(2015) 3-10
;
_exptl_crystal_colour colorless
_exptl_crystal_density_diffrn 1.645
_exptl_crystal_description rod
_exptl_crystal_F_000 1312
_exptl_crystal_size_max 0.206
_exptl_crystal_size_mid 0.078
_exptl_crystal_size_min 0.051
_refine_diff_density_max 0.500
_refine_diff_density_min -0.286
_refine_diff_density_rms 0.074
_refine_ls_abs_structure_details
;
 Refined as an inversion twin.
;
_refine_ls_abs_structure_Flack 0.05(3)
_refine_ls_extinction_method none
_refine_ls_goodness_of_fit_ref 1.067
_refine_ls_hydrogen_treatment constr
_refine_ls_matrix_type full
_refine_ls_number_parameters 185
_refine_ls_number_reflns 3562
_refine_ls_number_restraints 1
_refine_ls_restrained_S_all 1.067
_refine_ls_R_factor_all 0.0244
_refine_ls_R_factor_gt 0.0196
_refine_ls_shift/su_max 0.003
_refine_ls_shift/su_mean 0.000
_refine_ls_structure_factor_coef Fsqd
_refine_ls_weighting_details 'w=1/[\s^2^(Fo^2^)+(0.0190P)^2^+3.4745P] where P=(Fo^2^+2Fc^2^)/3'
_refine_ls_weighting_scheme calc
_refine_ls_wR_factor_gt 0.0436
_refine_ls_wR_factor_ref 0.0449
_reflns_Friedel_coverage 0.889
_reflns_Friedel_fraction_full 1.000
_reflns_Friedel_fraction_max 0.998
_reflns_number_gt 3233
_reflns_number_total 3562
_reflns_threshold_expression 'I > 2\s(I)'
_cod_data_source_file d6sc00316h2.cif
_cod_data_source_block as63vr
_cod_depositor_comments
;
The following automatic conversions were performed:

data item '_diffrn_radiation_probe' value 'X-ray' was changed to
'x-ray' in accordance with the
/home/data/users/saulius/crontab/automatic-downloads/rss-feeds/RSC/lib/dictionaries/cif_core.dic
dictionary named 'cif_core.dic' version 2.4.2 last updated on
2011-04-26.

Automatic conversion script
Id: cif_fix_values 8170 2020-07-09 18:12:32Z antanas 
;
_cod_original_cell_volume 2753.7(9)
_cod_database_code 1577073
_shelx_shelxl_version_number 2019/3
_shelx_space_group_comment
;
The symmetry employed for this shelxl refinement is uniquely defined
by the following loop, which should always be used as a source of
symmetry information in preference to the above space-group names.
They are only intended as comments.
;
_shelx_estimated_absorpt_t_min 0.687
_shelx_estimated_absorpt_t_max 0.906
_diffrn_measurement_ambient_temperature_device_make 'Oxford Cryostream 700'

loop_
_space_group_symop_operation_xyz
'x, y, z'
'-x, -y, z+1/2'
'x, -y, z+1/2'
'-x, y, z'
'x+1/2, y+1/2, z'
'-x+1/2, -y+1/2, z+1/2'
'x+1/2, -y+1/2, z+1/2'
'-x+1/2, y+1/2, z'

loop_
_atom_site_label
_atom_site_type_symbol
_atom_site_fract_x
_atom_site_fract_y
_atom_site_fract_z
_atom_site_U_iso_or_equiv
_atom_site_adp_type
_atom_site_occupancy
_atom_site_site_symmetry_order
_atom_site_calc_flag
_atom_site_refinement_flags_posn
_atom_site_refinement_flags_adp
_atom_site_refinement_flags_occupancy
_atom_site_disorder_assembly
_atom_site_disorder_group
Sb1 Sb 0.34980(2) 0.74285(2) 0.48549(5) 0.01258(6) Uani 1 1 d . . . . .
C1 C 0.4434(3) 0.80126(18) 0.6179(4) 0.0142(7) Uani 1 1 d . . . . .
C1' C 0.4432(3) 0.67115(18) 0.3794(4) 0.0142(7) Uani 1 1 d . . . . .
C2 C 0.2930(3) 0.6714(2) 0.6306(4) 0.0174(8) Uani 1 1 d . . . . .
C3 C 0.3365(3) 0.6305(2) 0.7287(5) 0.0222(9) Uani 1 1 d . . . . .
H3 H 0.400784 0.633803 0.739811 0.027 Uiso 1 1 calc R U . . .
C4 C 0.2883(3) 0.5859(2) 0.8086(5) 0.0246(10) Uani 1 1 d . . . . .
H4 H 0.318842 0.559772 0.877111 0.029 Uiso 1 1 calc R U . . .
C5 C 0.1946(3) 0.5782(2) 0.7911(5) 0.0259(10) Uani 1 1 d . . . . .
H5 H 0.161539 0.545857 0.845247 0.031 Uiso 1 1 calc R U . . .
C6 C 0.1500(3) 0.6180(2) 0.6945(5) 0.0247(9) Uani 1 1 d . . . . .
H6 H 0.085975 0.613022 0.681878 0.030 Uiso 1 1 calc R U . . .
C7 C 0.1983(3) 0.6647(2) 0.6165(4) 0.0209(9) Uani 1 1 d . . . . .
H7 H 0.166879 0.692866 0.552031 0.025 Uiso 1 1 calc R U . . .
B1 B 0.500000 0.7657(3) 0.7529(6) 0.0181(13) Uani 1 2 d S T P . .
H1 H 0.500001 0.708763 0.777117 0.022 Uiso 1 2 calc R U P . .
B1' B 0.500000 0.6036(3) 0.4546(5) 0.0139(15) Uani 1 2 d S T P . .
H1' H 0.500001 0.593125 0.567275 0.017 Uiso 1 2 calc R U P . .
B2 B 0.4021(3) 0.8188(2) 0.7774(5) 0.0171(9) Uani 1 1 d . . . . .
H2 H 0.336771 0.797313 0.819182 0.021 Uiso 1 1 calc R U . . .
B2' B 0.4019(3) 0.5896(2) 0.3507(5) 0.0167(9) Uani 1 1 d . . . . .
H2' H 0.336597 0.568980 0.394455 0.020 Uiso 1 1 calc R U . . .
B3 B 0.4025(3) 0.8837(2) 0.6482(5) 0.0173(9) Uani 1 1 d . . . . .
H3A H 0.337453 0.905069 0.604888 0.021 Uiso 1 1 calc R U . . .
B3' B 0.4028(3) 0.6531(2) 0.2200(5) 0.0175(9) Uani 1 1 d . . . . .
H3' H 0.337733 0.674720 0.177235 0.021 Uiso 1 1 calc R U . . .
B4 B 0.500000 0.8694(3) 0.5444(7) 0.0169(12) Uani 1 2 d S T P . .
H4A H 0.500001 0.880147 0.431823 0.020 Uiso 1 2 calc R U P . .
B4' B 0.500000 0.7064(3) 0.2427(6) 0.0147(12) Uani 1 2 d S T P . .
H4' H 0.500000 0.763208 0.217173 0.018 Uiso 1 2 calc R U P . .
B5 B 0.500000 0.9366(3) 0.6697(7) 0.0188(13) Uani 1 2 d S T P . .
H5A H 0.500000 0.992903 0.640782 0.023 Uiso 1 2 calc R U P . .
B5' B 0.500000 0.6403(3) 0.1160(7) 0.0188(13) Uani 1 2 d S T P . .
H5' H 0.500001 0.652902 0.004191 0.023 Uiso 1 2 calc R U P . .
B6 B 0.4398(3) 0.9044(2) 0.8160(5) 0.0197(9) Uani 1 1 d . . . . .
H6A H 0.400037 0.939736 0.884754 0.024 Uiso 1 1 calc R U . . .
B6' B 0.4391(4) 0.5673(2) 0.1840(5) 0.0191(9) Uani 1 1 d . . . . .
H6' H 0.398814 0.531497 0.116776 0.023 Uiso 1 1 calc R U . . .
B7 B 0.500000 0.8309(3) 0.8809(7) 0.0184(13) Uani 1 2 d S T P . .
H7A H 0.500000 0.817270 0.992219 0.022 Uiso 1 2 calc R U P . .
B7' B 0.500000 0.5362(3) 0.3303(6) 0.0172(13) Uani 1 2 d S T P . .
H7' H 0.500001 0.480010 0.360147 0.021 Uiso 1 2 calc R U P . .

loop_
_atom_site_aniso_label
_atom_site_aniso_U_11
_atom_site_aniso_U_22
_atom_site_aniso_U_33
_atom_site_aniso_U_23
_atom_site_aniso_U_13
_atom_site_aniso_U_12
Sb1 0.01036(9) 0.01379(9) 0.01361(9) 0.0010(3) -0.0014(2) 0.00010(7)
C1 0.0121(19) 0.0167(17) 0.0138(18) -0.0006(13) 0.0014(15) -0.0005(14)
C1' 0.0128(19) 0.0145(16) 0.0152(18) 0.0001(13) -0.0030(15) 0.0000(14)
C2 0.017(2) 0.0152(19) 0.020(2) -0.0033(15) 0.0030(16) -0.0021(14)
C3 0.014(2) 0.023(2) 0.029(2) 0.0010(17) 0.0012(18) 0.0044(16)
C4 0.031(3) 0.019(2) 0.023(2) 0.0030(17) 0.0017(18) 0.0085(17)
C5 0.029(3) 0.023(2) 0.026(2) -0.0022(18) 0.0108(19) -0.0082(17)
C6 0.014(2) 0.033(2) 0.027(2) -0.0009(17) -0.0022(18) -0.0110(18)
C7 0.017(2) 0.028(2) 0.017(2) -0.0034(17) -0.0032(16) -0.0013(16)
B1 0.019(3) 0.020(3) 0.015(3) 0.002(2) 0.000 0.000
B1' 0.017(3) 0.012(2) 0.013(4) -0.0008(18) 0.000 0.000
B2 0.019(2) 0.020(2) 0.012(2) -0.0017(16) 0.0029(17) 0.0003(17)
B2' 0.020(3) 0.013(2) 0.017(2) -0.0039(16) -0.0025(18) -0.0026(16)
B3 0.016(2) 0.016(2) 0.019(2) -0.0001(16) -0.0013(18) 0.0022(16)
B3' 0.022(3) 0.018(2) 0.012(2) -0.0020(16) -0.0066(18) 0.0003(17)
B4 0.018(3) 0.012(3) 0.020(3) -0.002(2) 0.000 0.000
B4' 0.017(3) 0.017(3) 0.010(3) 0.000(2) 0.000 0.000
B5 0.018(3) 0.016(3) 0.023(3) 0.001(2) 0.000 0.000
B5' 0.021(3) 0.019(3) 0.017(3) -0.001(2) 0.000 0.000
B6 0.021(2) 0.019(2) 0.018(2) -0.0045(16) -0.0004(19) -0.0006(18)
B6' 0.024(3) 0.018(2) 0.015(2) -0.0015(16) -0.0017(19) -0.0002(18)
B7 0.023(4) 0.019(3) 0.014(3) -0.003(2) 0.000 0.000
B7' 0.022(4) 0.018(3) 0.012(3) -0.001(2) 0.000 0.000

loop_
_atom_type_symbol
_atom_type_description
_atom_type_scat_dispersion_real
_atom_type_scat_dispersion_imag
_atom_type_scat_source
C C 0.0033 0.0016 'International Tables Vol C Tables 4.2.6.8 and 6.1.1.4'
H H 0.0000 0.0000 'International Tables Vol C Tables 4.2.6.8 and 6.1.1.4'
B B 0.0013 0.0007 'International Tables Vol C Tables 4.2.6.8 and 6.1.1.4'
Sb Sb -0.5866 1.5461 'International Tables Vol C Tables 4.2.6.8 and 6.1.1.4'

loop_
_geom_angle_atom_site_label_1
_geom_angle_atom_site_label_2
_geom_angle_atom_site_label_3
_geom_angle
_geom_angle_site_symmetry_1
_geom_angle_site_symmetry_3
_geom_angle_publ_flag
C2 Sb1 C1 100.33(15) . . ?
C2 Sb1 C1' 98.72(14) . . ?
C1 Sb1 C1' 102.18(13) . . ?
C1 C1 B1 60.86(17) 4_655 . ?
C1 C1 B2 110.7(2) 4_655 . ?
B1 C1 B2 62.8(3) . . ?
C1 C1 B4 60.99(17) 4_655 . ?
B1 C1 B4 113.4(3) . . ?
B2 C1 B4 113.8(3) . . ?
C1 C1 B3 110.4(2) 4_655 . ?
B1 C1 B3 113.9(3) . . ?
B2 C1 B3 62.4(3) . . ?
B4 C1 B3 62.3(3) . . ?
C1 C1 Sb1 128.63(10) 4_655 . ?
B1 C1 Sb1 123.8(3) . . ?
B2 C1 Sb1 114.8(3) . . ?
B4 C1 Sb1 116.6(3) . . ?
B3 C1 Sb1 110.9(2) . . ?
C1' C1' B3' 110.3(2) 4_655 . ?
C1' C1' B2' 110.7(2) 4_655 . ?
B3' C1' B2' 62.6(3) . . ?
C1' C1' B1' 60.88(16) 4_655 . ?
B3' C1' B1' 114.1(3) . . ?
B2' C1' B1' 62.8(2) . . ?
C1' C1' B4' 60.98(16) 4_655 . ?
B3' C1' B4' 62.3(3) . . ?
B2' C1' B4' 114.1(3) . . ?
B1' C1' B4' 113.6(3) . . ?
C1' C1' Sb1 128.39(10) 4_655 . ?
B3' C1' Sb1 110.1(2) . . ?
B2' C1' Sb1 115.7(3) . . ?
B1' C1' Sb1 125.2(3) . . ?
B4' C1' Sb1 114.9(3) . . ?
C3 C2 C7 117.9(4) . . ?
C3 C2 Sb1 129.8(3) . . ?
C7 C2 Sb1 112.2(3) . . ?
C4 C3 C2 121.0(4) . . ?
C3 C4 C5 120.6(4) . . ?
C6 C5 C4 119.5(4) . . ?
C7 C6 C5 119.9(4) . . ?
C6 C7 C2 121.0(4) . . ?
C1 B1 C1 58.3(3) 4_655 . ?
C1 B1 B7 105.3(4) 4_655 . ?
C1 B1 B7 105.3(4) . . ?
C1 B1 B2 58.7(2) 4_655 4_655 ?
C1 B1 B2 105.4(4) . 4_655 ?
B7 B1 B2 59.8(2) . 4_655 ?
C1 B1 B2 105.4(4) 4_655 . ?
C1 B1 B2 58.7(2) . . ?
B7 B1 B2 59.8(2) . . ?
B2 B1 B2 107.6(4) 4_655 . ?
C1' B1' C1' 58.2(3) . 4_655 ?
C1' B1' B7' 105.0(3) . . ?
C1' B1' B7' 105.0(3) 4_655 . ?
C1' B1' B2' 105.2(3) . 4_655 ?
C1' B1' B2' 58.4(2) 4_655 4_655 ?
B7' B1' B2' 59.9(2) . 4_655 ?
C1' B1' B2' 58.4(2) . . ?
C1' B1' B2' 105.2(3) 4_655 . ?
B7' B1' B2' 59.9(2) . . ?
B2' B1' B2' 107.6(4) 4_655 . ?
C1 B2 B7 105.2(3) . . ?
C1 B2 B3 59.2(2) . . ?
B7 B2 B3 108.2(4) . . ?
C1 B2 B6 105.5(3) . . ?
B7 B2 B6 60.4(3) . . ?
B3 B2 B6 60.0(3) . . ?
C1 B2 B1 58.5(3) . . ?
B7 B2 B1 60.0(3) . . ?
B3 B2 B1 107.8(3) . . ?
B6 B2 B1 108.1(3) . . ?
C1' B2' B3' 58.7(2) . . ?
C1' B2' B6' 105.4(3) . . ?
B3' B2' B6' 59.9(3) . . ?
C1' B2' B7' 105.3(3) . . ?
B3' B2' B7' 108.2(4) . . ?
B6' B2' B7' 60.6(3) . . ?
C1' B2' B1' 58.7(3) . . ?
B3' B2' B1' 107.6(3) . . ?
B6' B2' B1' 108.3(3) . . ?
B7' B2' B1' 60.0(3) . . ?
C1 B3 B5 105.6(3) . . ?
C1 B3 B4 58.6(3) . . ?
B5 B3 B4 60.4(3) . . ?
C1 B3 B6 105.0(3) . . ?
B5 B3 B6 60.8(3) . . ?
B4 B3 B6 108.4(3) . . ?
C1 B3 B2 58.4(2) . . ?
B5 B3 B2 108.8(4) . . ?
B4 B3 B2 107.5(3) . . ?
B6 B3 B2 60.0(3) . . ?
C1' B3' B5' 106.0(3) . . ?
C1' B3' B4' 59.2(3) . . ?
B5' B3' B4' 60.3(3) . . ?
C1' B3' B6' 105.5(3) . . ?
B5' B3' B6' 60.9(3) . . ?
B4' B3' B6' 108.9(3) . . ?
C1' B3' B2' 58.8(2) . . ?
B5' B3' B2' 109.0(4) . . ?
B4' B3' B2' 108.4(3) . . ?
B6' B3' B2' 60.1(2) . . ?
C1 B4 C1 58.0(3) . 4_655 ?
C1 B4 B3 105.6(4) . 4_655 ?
C1 B4 B3 59.2(2) 4_655 4_655 ?
C1 B4 B3 59.2(2) . . ?
C1 B4 B3 105.6(4) 4_655 . ?
B3 B4 B3 107.2(5) 4_655 . ?
C1 B4 B5 105.5(4) . . ?
C1 B4 B5 105.5(4) 4_655 . ?
B3 B4 B5 59.6(3) 4_655 . ?
B3 B4 B5 59.6(3) . . ?
C1' B4' C1' 58.0(3) 4_655 . ?
C1' B4' B3' 105.0(4) 4_655 . ?
C1' B4' B3' 58.5(2) . . ?
C1' B4' B3' 58.5(2) 4_655 4_655 ?
C1' B4' B3' 105.0(4) . 4_655 ?
B3' B4' B3' 107.2(4) . 4_655 ?
C1' B4' B5' 105.1(4) 4_655 . ?
C1' B4' B5' 105.1(4) . . ?
B3' B4' B5' 59.8(2) . . ?
B3' B4' B5' 59.8(2) 4_655 . ?
B3 B5 B3 108.0(4) 4_655 . ?
B3 B5 B4 60.0(3) 4_655 . ?
B3 B5 B4 60.0(3) . . ?
B3 B5 B6 59.9(3) 4_655 4_655 ?
B3 B5 B6 107.1(4) . 4_655 ?
B4 B5 B6 107.4(4) . 4_655 ?
B3 B5 B6 107.1(4) 4_655 . ?
B3 B5 B6 59.9(3) . . ?
B4 B5 B6 107.4(4) . . ?
B6 B5 B6 59.0(4) 4_655 . ?
B3' B5' B3' 107.3(5) 4_655 . ?
B3' B5' B4' 59.9(2) 4_655 . ?
B3' B5' B4' 59.9(2) . . ?
B3' B5' B6' 59.6(3) 4_655 4_655 ?
B3' B5' B6' 107.3(4) . 4_655 ?
B4' B5' B6' 107.6(4) . 4_655 ?
B3' B5' B6' 107.3(4) 4_655 . ?
B3' B5' B6' 59.6(3) . . ?
B4' B5' B6' 107.6(4) . . ?
B6' B5' B6' 59.7(4) 4_655 . ?
B6 B6 B3 107.9(2) 4_655 . ?
B6 B6 B2 108.1(2) 4_655 . ?
B3 B6 B2 60.0(3) . . ?
B6 B6 B7 60.37(19) 4_655 . ?
B3 B6 B7 107.7(3) . . ?
B2 B6 B7 59.7(3) . . ?
B6 B6 B5 60.52(19) 4_655 . ?
B3 B6 B5 59.4(3) . . ?
B2 B6 B5 107.7(3) . . ?
B7 B6 B5 108.4(3) . . ?
B3' B6' B2' 60.0(3) . . ?
B3' B6' B6' 107.5(2) . 4_655 ?
B2' B6' B6' 107.9(2) . 4_655 ?
B3' B6' B7' 107.6(3) . . ?
B2' B6' B7' 59.8(3) . . ?
B6' B6' B7' 60.10(19) 4_655 . ?
B3' B6' B5' 59.5(3) . . ?
B2' B6' B5' 107.8(3) . . ?
B6' B6' B5' 60.14(19) 4_655 . ?
B7' B6' B5' 108.1(3) . . ?
B2 B7 B2 108.1(5) 4_655 . ?
B2 B7 B1 60.2(2) 4_655 . ?
B2 B7 B1 60.2(2) . . ?
B2 B7 B6 107.5(4) 4_655 . ?
B2 B7 B6 60.0(3) . . ?
B1 B7 B6 108.0(4) . . ?
B2 B7 B6 60.0(3) 4_655 4_655 ?
B2 B7 B6 107.5(4) . 4_655 ?
B1 B7 B6 108.0(4) . 4_655 ?
B6 B7 B6 59.3(4) . 4_655 ?
B2' B7' B2' 107.9(4) . 4_655 ?
B2' B7' B1' 60.1(2) . . ?
B2' B7' B1' 60.1(2) 4_655 . ?
B2' B7' B6' 107.5(4) . 4_655 ?
B2' B7' B6' 59.6(2) 4_655 4_655 ?
B1' B7' B6' 107.7(4) . 4_655 ?
B2' B7' B6' 59.6(2) . . ?
B2' B7' B6' 107.5(4) 4_655 . ?
B1' B7' B6' 107.7(4) . . ?
B6' B7' B6' 59.8(4) 4_655 . ?

loop_
_geom_bond_atom_site_label_1
_geom_bond_atom_site_label_2
_geom_bond_distance
_geom_bond_site_symmetry_2
_geom_bond_publ_flag
Sb1 C2 2.143(4) . ?
Sb1 C1 2.194(4) . ?
Sb1 C1' 2.201(4) . ?
C1 C1 1.658(8) 4_655 ?
C1 B1 1.703(7) . ?
C1 B2 1.707(6) . ?
C1 B4 1.710(7) . ?
C1 B3 1.721(6) . ?
C1' C1' 1.664(8) 4_655 ?
C1' B3' 1.703(6) . ?
C1' B2' 1.704(5) . ?
C1' B1' 1.710(6) . ?
C1' B4' 1.715(7) . ?
C2 C3 1.395(6) . ?
C2 C7 1.400(6) . ?
C3 C4 1.357(6) . ?
C4 C5 1.390(7) . ?
C5 C6 1.379(7) . ?
C6 C7 1.375(6) . ?
B1 B7 1.771(9) . ?
B1 B2 1.776(6) 4_655 ?
B1 B2 1.776(6) . ?
B1' B7' 1.776(8) . ?
B1' B2' 1.779(6) 4_655 ?
B1' B2' 1.779(6) . ?
B2 B7 1.770(6) . ?
B2 B3 1.775(6) . ?
B2 B6 1.776(6) . ?
B2' B3' 1.769(6) . ?
B2' B6' 1.772(6) . ?
B2' B7' 1.776(6) . ?
B3 B5 1.765(6) . ?
B3 B4 1.774(6) . ?
B3 B6 1.775(7) . ?
B3' B5' 1.767(6) . ?
B3' B4' 1.768(6) . ?
B3' B6' 1.769(6) . ?
B4 B5 1.780(9) . ?
B4' B5' 1.775(9) . ?
B5 B6 1.790(8) 4_655 ?
B5 B6 1.790(8) . ?
B5' B6' 1.791(7) 4_655 ?
B5' B6' 1.791(7) . ?
B6 B6 1.762(10) 4_655 ?
B6 B7 1.782(7) . ?
B6' B6' 1.784(10) 4_655 ?
B6' B7' 1.789(7) . ?

loop_
_geom_torsion_atom_site_label_1
_geom_torsion_atom_site_label_2
_geom_torsion_atom_site_label_3
_geom_torsion_atom_site_label_4
_geom_torsion
_geom_torsion_site_symmetry_1
_geom_torsion_site_symmetry_2
_geom_torsion_site_symmetry_3
_geom_torsion_site_symmetry_4
_geom_torsion_publ_flag
C7 C2 C3 C4 -0.5(6) . . . . ?
Sb1 C2 C3 C4 -177.4(3) . . . . ?
C2 C3 C4 C5 2.3(7) . . . . ?
C3 C4 C5 C6 -2.1(7) . . . . ?
C4 C5 C6 C7 0.0(7) . . . . ?
C5 C6 C7 C2 1.8(7) . . . . ?
C3 C2 C7 C6 -1.6(7) . . . . ?
Sb1 C2 C7 C6 175.8(3) . . . . ?
B2 C1 B1 C1 -137.9(3) . . . 4_655 ?
B4 C1 B1 C1 -32.1(4) . . . 4_655 ?
B3 C1 B1 C1 -100.9(3) . . . 4_655 ?
Sb1 C1 B1 C1 119.1(2) . . . 4_655 ?
C1 C1 B1 B7 98.8(3) 4_655 . . . ?
B2 C1 B1 B7 -39.1(3) . . . . ?
B4 C1 B1 B7 66.6(4) . . . . ?
B3 C1 B1 B7 -2.1(4) . . . . ?
Sb1 C1 B1 B7 -142.1(2) . . . . ?
C1 C1 B1 B2 36.5(2) 4_655 . . 4_655 ?
B2 C1 B1 B2 -101.4(4) . . . 4_655 ?
B4 C1 B1 B2 4.3(5) . . . 4_655 ?
B3 C1 B1 B2 -64.4(4) . . . 4_655 ?
Sb1 C1 B1 B2 155.6(3) . . . 4_655 ?
C1 C1 B1 B2 137.9(3) 4_655 . . . ?
B4 C1 B1 B2 105.8(4) . . . . ?
B3 C1 B1 B2 37.0(3) . . . . ?
Sb1 C1 B1 B2 -103.0(3) . . . . ?
B3' C1' B1' C1' 100.7(3) . . . 4_655 ?
B2' C1' B1' C1' 137.9(3) . . . 4_655 ?
B4' C1' B1' C1' 31.9(4) . . . 4_655 ?
Sb1 C1' B1' C1' -118.5(2) . . . 4_655 ?
C1' C1' B1' B7' -98.6(2) 4_655 . . . ?
B3' C1' B1' B7' 2.1(3) . . . . ?
B2' C1' B1' B7' 39.3(3) . . . . ?
B4' C1' B1' B7' -66.7(3) . . . . ?
Sb1 C1' B1' B7' 142.9(2) . . . . ?
C1' C1' B1' B2' -36.31(19) 4_655 . . 4_655 ?
B3' C1' B1' B2' 64.4(4) . . . 4_655 ?
B2' C1' B1' B2' 101.6(4) . . . 4_655 ?
B4' C1' B1' B2' -4.4(4) . . . 4_655 ?
Sb1 C1' B1' B2' -154.8(3) . . . 4_655 ?
C1' C1' B1' B2' -137.9(3) 4_655 . . . ?
B3' C1' B1' B2' -37.2(3) . . . . ?
B4' C1' B1' B2' -106.0(4) . . . . ?
Sb1 C1' B1' B2' 103.6(3) . . . . ?
C1 C1 B2 B7 0.4(3) 4_655 . . . ?
B1 C1 B2 B7 39.2(3) . . . . ?
B4 C1 B2 B7 -66.0(4) . . . . ?
B3 C1 B2 B7 -102.4(4) . . . . ?
Sb1 C1 B2 B7 156.0(3) . . . . ?
C1 C1 B2 B3 102.8(2) 4_655 . . . ?
B1 C1 B2 B3 141.6(3) . . . . ?
B4 C1 B2 B3 36.4(3) . . . . ?
Sb1 C1 B2 B3 -101.6(3) . . . . ?
C1 C1 B2 B6 63.3(3) 4_655 . . . ?
B1 C1 B2 B6 102.0(4) . . . . ?
B4 C1 B2 B6 -3.2(4) . . . . ?
B3 C1 B2 B6 -39.6(3) . . . . ?
Sb1 C1 B2 B6 -141.2(3) . . . . ?
C1 C1 B2 B1 -38.8(2) 4_655 . . . ?
B4 C1 B2 B1 -105.2(4) . . . . ?
B3 C1 B2 B1 -141.6(3) . . . . ?
Sb1 C1 B2 B1 116.8(3) . . . . ?
C1 B1 B2 C1 36.3(3) 4_655 . . . ?
B7 B1 B2 C1 135.2(4) . . . . ?
B2 B1 B2 C1 97.7(4) 4_655 . . . ?
C1 B1 B2 B7 -99.0(4) 4_655 . . . ?
C1 B1 B2 B7 -135.2(4) . . . . ?
B2 B1 B2 B7 -37.5(4) 4_655 . . . ?
C1 B1 B2 B3 2.2(4) 4_655 . . . ?
C1 B1 B2 B3 -34.1(3) . . . . ?
B7 B1 B2 B3 101.2(4) . . . . ?
B2 B1 B2 B3 63.6(5) 4_655 . . . ?
C1 B1 B2 B6 -61.2(4) 4_655 . . . ?
C1 B1 B2 B6 -97.5(3) . . . . ?
B7 B1 B2 B6 37.8(4) . . . . ?
B2 B1 B2 B6 0.2(6) 4_655 . . . ?
C1' C1' B2' B3' -102.8(2) 4_655 . . . ?
B1' C1' B2' B3' -141.6(3) . . . . ?
B4' C1' B2' B3' -36.3(3) . . . . ?
Sb1 C1' B2' B3' 100.3(3) . . . . ?
C1' C1' B2' B6' -63.6(3) 4_655 . . . ?
B3' C1' B2' B6' 39.2(3) . . . . ?
B1' C1' B2' B6' -102.4(3) . . . . ?
B4' C1' B2' B6' 2.9(4) . . . . ?
Sb1 C1' B2' B6' 139.5(3) . . . . ?
C1' C1' B2' B7' -0.6(3) 4_655 . . . ?
B3' C1' B2' B7' 102.2(4) . . . . ?
B1' C1' B2' B7' -39.3(3) . . . . ?
B4' C1' B2' B7' 65.9(4) . . . . ?
Sb1 C1' B2' B7' -157.4(3) . . . . ?
C1' C1' B2' B1' 38.8(2) 4_655 . . . ?
B3' C1' B2' B1' 141.6(3) . . . . ?
B4' C1' B2' B1' 105.3(3) . . . . ?
Sb1 C1' B2' B1' -118.1(3) . . . . ?
C1' B1' B2' C1' -36.2(3) 4_655 . . . ?
B7' B1' B2' C1' -135.1(4) . . . . ?
B2' B1' B2' C1' -97.4(4) 4_655 . . . ?
C1' B1' B2' B3' 33.8(3) . . . . ?
C1' B1' B2' B3' -2.4(4) 4_655 . . . ?
B7' B1' B2' B3' -101.2(4) . . . . ?
B2' B1' B2' B3' -63.5(4) 4_655 . . . ?
C1' B1' B2' B6' 97.2(3) . . . . ?
C1' B1' B2' B6' 61.0(4) 4_655 . . . ?
B7' B1' B2' B6' -37.9(3) . . . . ?
B2' B1' B2' B6' -0.2(5) 4_655 . . . ?
C1' B1' B2' B7' 135.1(4) . . . . ?
C1' B1' B2' B7' 98.8(3) 4_655 . . . ?
B2' B1' B2' B7' 37.7(4) 4_655 . . . ?
C1 C1 B3 B5 -0.7(4) 4_655 . . . ?
B1 C1 B3 B5 65.5(4) . . . . ?
B2 C1 B3 B5 102.7(4) . . . . ?
B4 C1 B3 B5 -39.4(4) . . . . ?
Sb1 C1 B3 B5 -149.3(3) . . . . ?
C1 C1 B3 B4 38.8(3) 4_655 . . . ?
B1 C1 B3 B4 105.0(4) . . . . ?
B2 C1 B3 B4 142.2(4) . . . . ?
Sb1 C1 B3 B4 -109.9(3) . . . . ?
C1 C1 B3 B6 -63.9(3) 4_655 . . . ?
B1 C1 B3 B6 2.3(4) . . . . ?
B2 C1 B3 B6 39.5(3) . . . . ?
B4 C1 B3 B6 -102.7(4) . . . . ?
Sb1 C1 B3 B6 147.4(3) . . . . ?
C1 C1 B3 B2 -103.4(2) 4_655 . . . ?
B1 C1 B3 B2 -37.2(3) . . . . ?
B4 C1 B3 B2 -142.2(4) . . . . ?
Sb1 C1 B3 B2 107.9(3) . . . . ?
B7 B2 B3 C1 97.2(4) . . . . ?
B6 B2 B3 C1 134.9(3) . . . . ?
B1 B2 B3 C1 33.8(3) . . . . ?
C1 B2 B3 B5 -97.2(4) . . . . ?
B7 B2 B3 B5 0.0(5) . . . . ?
B6 B2 B3 B5 37.7(3) . . . . ?
B1 B2 B3 B5 -63.4(4) . . . . ?
C1 B2 B3 B4 -33.3(3) . . . . ?
B7 B2 B3 B4 63.9(4) . . . . ?
B6 B2 B3 B4 101.6(4) . . . . ?
B1 B2 B3 B4 0.5(4) . . . . ?
C1 B2 B3 B6 -134.9(3) . . . . ?
B7 B2 B3 B6 -37.6(3) . . . . ?
B1 B2 B3 B6 -101.0(4) . . . . ?
C1' C1' B3' B5' 0.7(3) 4_655 . . . ?
B2' C1' B3' B5' -102.8(4) . . . . ?
B1' C1' B3' B5' -65.6(4) . . . . ?
B4' C1' B3' B5' 39.5(3) . . . . ?
Sb1 C1' B3' B5' 147.8(3) . . . . ?
C1' C1' B3' B4' -38.8(2) 4_655 . . . ?
B2' C1' B3' B4' -142.3(3) . . . . ?
B1' C1' B3' B4' -105.1(3) . . . . ?
Sb1 C1' B3' B4' 108.3(3) . . . . ?
C1' C1' B3' B6' 64.2(3) 4_655 . . . ?
B2' C1' B3' B6' -39.3(3) . . . . ?
B1' C1' B3' B6' -2.0(4) . . . . ?
B4' C1' B3' B6' 103.0(4) . . . . ?
Sb1 C1' B3' B6' -148.6(3) . . . . ?
C1' C1' B3' B2' 103.5(2) 4_655 . . . ?
B1' C1' B3' B2' 37.3(3) . . . . ?
B4' C1' B3' B2' 142.3(3) . . . . ?
Sb1 C1' B3' B2' -109.3(3) . . . . ?
B6' B2' B3' C1' -135.3(3) . . . . ?
B7' B2' B3' C1' -97.2(3) . . . . ?
B1' B2' B3' C1' -33.9(3) . . . . ?
C1' B2' B3' B5' 97.6(3) . . . . ?
B6' B2' B3' B5' -37.6(3) . . . . ?
B7' B2' B3' B5' 0.4(4) . . . . ?
B1' B2' B3' B5' 63.8(4) . . . . ?
C1' B2' B3' B4' 33.6(3) . . . . ?
B6' B2' B3' B4' -101.7(4) . . . . ?
B7' B2' B3' B4' -63.6(4) . . . . ?
B1' B2' B3' B4' -0.3(4) . . . . ?
C1' B2' B3' B6' 135.3(3) . . . . ?
B7' B2' B3' B6' 38.1(3) . . . . ?
B1' B2' B3' B6' 101.4(3) . . . . ?
B1 C1 B4 C1 32.1(4) . . . 4_655 ?
B2 C1 B4 C1 101.4(3) . . . 4_655 ?
B3 C1 B4 C1 137.8(3) . . . 4_655 ?
Sb1 C1 B4 C1 -121.39(18) . . . 4_655 ?
C1 C1 B4 B3 -36.8(2) 4_655 . . 4_655 ?
B1 C1 B4 B3 -4.7(5) . . . 4_655 ?
B2 C1 B4 B3 64.6(4) . . . 4_655 ?
B3 C1 B4 B3 101.1(5) . . . 4_655 ?
Sb1 C1 B4 B3 -158.1(3) . . . 4_655 ?
C1 C1 B4 B3 -137.8(3) 4_655 . . . ?
B1 C1 B4 B3 -105.8(4) . . . . ?
B2 C1 B4 B3 -36.5(3) . . . . ?
Sb1 C1 B4 B3 100.8(3) . . . . ?
C1 C1 B4 B5 -98.8(3) 4_655 . . . ?
B1 C1 B4 B5 -66.7(3) . . . . ?
B2 C1 B4 B5 2.6(4) . . . . ?
B3 C1 B4 B5 39.0(3) . . . . ?
Sb1 C1 B4 B5 139.8(2) . . . . ?
B5 B3 B4 C1 135.3(4) . . . . ?
B6 B3 B4 C1 96.7(3) . . . . ?
B2 B3 B4 C1 33.2(3) . . . . ?
C1 B3 B4 C1 -36.2(3) . . . 4_655 ?
B5 B3 B4 C1 99.0(4) . . . 4_655 ?
B6 B3 B4 C1 60.4(4) . . . 4_655 ?
B2 B3 B4 C1 -3.0(4) . . . 4_655 ?
C1 B3 B4 B3 -98.2(4) . . . 4_655 ?
B5 B3 B4 B3 37.1(4) . . . 4_655 ?
B6 B3 B4 B3 -1.5(5) . . . 4_655 ?
B2 B3 B4 B3 -64.9(5) . . . 4_655 ?
C1 B3 B4 B5 -135.3(4) . . . . ?
B6 B3 B4 B5 -38.6(4) . . . . ?
B2 B3 B4 B5 -102.1(4) . . . . ?
B3' C1' B4' C1' -137.7(3) . . . 4_655 ?
B2' C1' B4' C1' -101.3(3) . . . 4_655 ?
B1' C1' B4' C1' -31.8(4) . . . 4_655 ?
Sb1 C1' B4' C1' 121.70(16) . . . 4_655 ?
C1' C1' B4' B3' 137.7(3) 4_655 . . . ?
B2' C1' B4' B3' 36.4(3) . . . . ?
B1' C1' B4' B3' 105.9(3) . . . . ?
Sb1 C1' B4' B3' -100.6(3) . . . . ?
C1' C1' B4' B3' 36.5(2) 4_655 . . 4_655 ?
B3' C1' B4' B3' -101.3(4) . . . 4_655 ?
B2' C1' B4' B3' -64.8(4) . . . 4_655 ?
B1' C1' B4' B3' 4.6(4) . . . 4_655 ?
Sb1 C1' B4' B3' 158.1(3) . . . 4_655 ?
C1' C1' B4' B5' 98.6(2) 4_655 . . . ?
B3' C1' B4' B5' -39.1(3) . . . . ?
B2' C1' B4' B5' -2.7(4) . . . . ?
B1' C1' B4' B5' 66.8(3) . . . . ?
Sb1 C1' B4' B5' -139.7(2) . . . . ?
C1' B3' B4' C1' 36.2(3) . . . 4_655 ?
B5' B3' B4' C1' -99.0(4) . . . 4_655 ?
B6' B3' B4' C1' -61.0(4) . . . 4_655 ?
B2' B3' B4' C1' 2.8(4) . . . 4_655 ?
B5' B3' B4' C1' -135.2(4) . . . . ?
B6' B3' B4' C1' -97.2(3) . . . . ?
B2' B3' B4' C1' -33.4(3) . . . . ?
C1' B3' B4' B3' 97.4(4) . . . 4_655 ?
B5' B3' B4' B3' -37.9(4) . . . 4_655 ?
B6' B3' B4' B3' 0.2(5) . . . 4_655 ?
B2' B3' B4' B3' 64.0(5) . . . 4_655 ?
C1' B3' B4' B5' 135.2(4) . . . . ?
B6' B3' B4' B5' 38.0(4) . . . . ?
B2' B3' B4' B5' 101.8(4) . . . . ?
C1 B3 B5 B3 1.1(6) . . . 4_655 ?
B4 B3 B5 B3 -37.5(4) . . . 4_655 ?
B6 B3 B5 B3 99.7(4) . . . 4_655 ?
B2 B3 B5 B3 62.4(5) . . . 4_655 ?
C1 B3 B5 B4 38.6(3) . . . . ?
B6 B3 B5 B4 137.3(4) . . . . ?
B2 B3 B5 B4 99.9(4) . . . . ?
C1 B3 B5 B6 -62.1(4) . . . 4_655 ?
B4 B3 B5 B6 -100.6(4) . . . 4_655 ?
B6 B3 B5 B6 36.6(3) . . . 4_655 ?
B2 B3 B5 B6 -0.7(5) . . . 4_655 ?
C1 B3 B5 B6 -98.7(3) . . . . ?
B4 B3 B5 B6 -137.3(4) . . . . ?
B2 B3 B5 B6 -37.3(3) . . . . ?
C1 B4 B5 B3 99.2(4) . . . 4_655 ?
C1 B4 B5 B3 38.8(3) 4_655 . . 4_655 ?
B3 B4 B5 B3 138.0(5) . . . 4_655 ?
C1 B4 B5 B3 -38.8(3) . . . . ?
C1 B4 B5 B3 -99.2(4) 4_655 . . . ?
B3 B4 B5 B3 -138.0(5) 4_655 . . . ?
C1 B4 B5 B6 61.3(3) . . . 4_655 ?
C1 B4 B5 B6 0.9(3) 4_655 . . 4_655 ?
B3 B4 B5 B6 -38.0(3) 4_655 . . 4_655 ?
B3 B4 B5 B6 100.1(4) . . . 4_655 ?
C1 B4 B5 B6 -0.8(3) . . . . ?
C1 B4 B5 B6 -61.3(3) 4_655 . . . ?
B3 B4 B5 B6 -100.1(4) 4_655 . . . ?
B3 B4 B5 B6 38.0(3) . . . . ?
C1' B3' B5' B3' -1.1(5) . . . 4_655 ?
B4' B3' B5' B3' 37.9(4) . . . 4_655 ?
B6' B3' B5' B3' -100.2(4) . . . 4_655 ?
B2' B3' B5' B3' -62.9(5) . . . 4_655 ?
C1' B3' B5' B4' -39.0(3) . . . . ?
B6' B3' B5' B4' -138.1(4) . . . . ?
B2' B3' B5' B4' -100.8(4) . . . . ?
C1' B3' B5' B6' 61.7(4) . . . 4_655 ?
B4' B3' B5' B6' 100.7(4) . . . 4_655 ?
B6' B3' B5' B6' -37.4(3) . . . 4_655 ?
B2' B3' B5' B6' -0.1(4) . . . 4_655 ?
C1' B3' B5' B6' 99.1(3) . . . . ?
B4' B3' B5' B6' 138.1(4) . . . . ?
B2' B3' B5' B6' 37.3(3) . . . . ?
C1' B4' B5' B3' -38.5(3) 4_655 . . 4_655 ?
C1' B4' B5' B3' -98.8(3) . . . 4_655 ?
B3' B4' B5' B3' -137.3(5) . . . 4_655 ?
C1' B4' B5' B3' 98.8(3) 4_655 . . . ?
C1' B4' B5' B3' 38.5(3) . . . . ?
B3' B4' B5' B3' 137.3(5) 4_655 . . . ?
C1' B4' B5' B6' -1.3(3) 4_655 . . 4_655 ?
C1' B4' B5' B6' -61.7(3) . . . 4_655 ?
B3' B4' B5' B6' -100.1(4) . . . 4_655 ?
B3' B4' B5' B6' 37.2(3) 4_655 . . 4_655 ?
C1' B4' B5' B6' 61.7(3) 4_655 . . . ?
C1' B4' B5' B6' 1.3(3) . . . . ?
B3' B4' B5' B6' -37.2(3) . . . . ?
B3' B4' B5' B6' 100.1(4) 4_655 . . . ?
C1 B3 B6 B6 62.3(3) . . . 4_655 ?
B5 B3 B6 B6 -37.5(2) . . . 4_655 ?
B4 B3 B6 B6 0.9(3) . . . 4_655 ?
B2 B3 B6 B6 101.0(2) . . . 4_655 ?
C1 B3 B6 B2 -38.7(3) . . . . ?
B5 B3 B6 B2 -138.5(4) . . . . ?
B4 B3 B6 B2 -100.0(4) . . . . ?
C1 B3 B6 B7 -1.5(4) . . . . ?
B5 B3 B6 B7 -101.3(4) . . . . ?
B4 B3 B6 B7 -62.8(4) . . . . ?
B2 B3 B6 B7 37.2(3) . . . . ?
C1 B3 B6 B5 99.8(3) . . . . ?
B4 B3 B6 B5 38.5(3) . . . . ?
B2 B3 B6 B5 138.5(4) . . . . ?
C1 B2 B6 B6 -61.5(3) . . . 4_655 ?
B7 B2 B6 B6 37.4(3) . . . 4_655 ?
B3 B2 B6 B6 -100.7(2) . . . 4_655 ?
B1 B2 B6 B6 -0.2(3) . . . 4_655 ?
C1 B2 B6 B3 39.2(3) . . . . ?
B7 B2 B6 B3 138.1(4) . . . . ?
B1 B2 B6 B3 100.6(4) . . . . ?
C1 B2 B6 B7 -98.9(4) . . . . ?
B3 B2 B6 B7 -138.1(4) . . . . ?
B1 B2 B6 B7 -37.6(4) . . . . ?
C1 B2 B6 B5 2.4(4) . . . . ?
B7 B2 B6 B5 101.4(4) . . . . ?
B3 B2 B6 B5 -36.8(3) . . . . ?
B1 B2 B6 B5 63.8(4) . . . . ?
B3 B5 B6 B6 37.0(2) 4_655 . . 4_655 ?
B3 B5 B6 B6 138.3(3) . . . 4_655 ?
B4 B5 B6 B6 100.2(3) . . . 4_655 ?
B3 B5 B6 B3 -101.2(5) 4_655 . . . ?
B4 B5 B6 B3 -38.0(3) . . . . ?
B6 B5 B6 B3 -138.3(3) 4_655 . . . ?
B3 B5 B6 B2 -64.2(4) 4_655 . . . ?
B3 B5 B6 B2 37.1(3) . . . . ?
B4 B5 B6 B2 -1.0(4) . . . . ?
B6 B5 B6 B2 -101.2(3) 4_655 . . . ?
B3 B5 B6 B7 -1.1(5) 4_655 . . . ?
B3 B5 B6 B7 100.1(3) . . . . ?
B4 B5 B6 B7 62.1(4) . . . . ?
B6 B5 B6 B7 -38.2(4) 4_655 . . . ?
C1' B3' B6' B2' 38.7(3) . . . . ?
B5' B3' B6' B2' 138.6(4) . . . . ?
B4' B3' B6' B2' 100.8(4) . . . . ?
C1' B3' B6' B6' -62.3(3) . . . 4_655 ?
B5' B3' B6' B6' 37.7(2) . . . 4_655 ?
B4' B3' B6' B6' -0.1(3) . . . 4_655 ?
B2' B3' B6' B6' -100.9(2) . . . 4_655 ?
C1' B3' B6' B7' 1.1(4) . . . . ?
B5' B3' B6' B7' 101.0(4) . . . . ?
B4' B3' B6' B7' 63.2(4) . . . . ?
B2' B3' B6' B7' -37.6(3) . . . . ?
C1' B3' B6' B5' -100.0(4) . . . . ?
B4' B3' B6' B5' -37.8(4) . . . . ?
B2' B3' B6' B5' -138.6(4) . . . . ?
C1' B2' B6' B3' -38.6(3) . . . . ?
B7' B2' B6' B3' -137.7(3) . . . . ?
B1' B2' B6' B3' -100.2(3) . . . . ?
C1' B2' B6' B6' 61.7(3) . . . 4_655 ?
B3' B2' B6' B6' 100.3(2) . . . 4_655 ?
B7' B2' B6' B6' -37.5(2) . . . 4_655 ?
B1' B2' B6' B6' 0.1(3) . . . 4_655 ?
C1' B2' B6' B7' 99.2(3) . . . . ?
B3' B2' B6' B7' 137.7(3) . . . . ?
B1' B2' B6' B7' 37.6(3) . . . . ?
C1' B2' B6' B5' -1.8(4) . . . . ?
B3' B2' B6' B5' 36.7(3) . . . . ?
B7' B2' B6' B5' -101.0(3) . . . . ?
B1' B2' B6' B5' -63.4(4) . . . . ?
B3' B5' B6' B3' 100.3(5) 4_655 . . . ?
B4' B5' B6' B3' 37.3(3) . . . . ?
B6' B5' B6' B3' 137.8(3) 4_655 . . . ?
B3' B5' B6' B2' 63.4(4) 4_655 . . . ?
B3' B5' B6' B2' -36.9(3) . . . . ?
B4' B5' B6' B2' 0.3(4) . . . . ?
B6' B5' B6' B2' 100.8(3) 4_655 . . . ?
B3' B5' B6' B6' -37.4(2) 4_655 . . 4_655 ?
B3' B5' B6' B6' -137.8(3) . . . 4_655 ?
B4' B5' B6' B6' -100.5(3) . . . 4_655 ?
B3' B5' B6' B7' 0.2(5) 4_655 . . . ?
B3' B5' B6' B7' -100.2(3) . . . . ?
B4' B5' B6' B7' -62.9(3) . . . . ?
B6' B5' B6' B7' 37.6(4) 4_655 . . . ?
C1 B2 B7 B2 -0.7(5) . . . 4_655 ?
B3 B2 B7 B2 -62.7(5) . . . 4_655 ?
B6 B2 B7 B2 -100.1(4) . . . 4_655 ?
B1 B2 B7 B2 37.8(4) . . . 4_655 ?
C1 B2 B7 B1 -38.5(3) . . . . ?
B3 B2 B7 B1 -100.5(4) . . . . ?
B6 B2 B7 B1 -138.0(4) . . . . ?
C1 B2 B7 B6 99.5(3) . . . . ?
B3 B2 B7 B6 37.5(3) . . . . ?
B1 B2 B7 B6 138.0(4) . . . . ?
C1 B2 B7 B6 62.7(4) . . . 4_655 ?
B3 B2 B7 B6 0.7(5) . . . 4_655 ?
B6 B2 B7 B6 -36.8(3) . . . 4_655 ?
B1 B2 B7 B6 101.2(4) . . . 4_655 ?
C1 B1 B7 B2 -38.6(3) 4_655 . . 4_655 ?
C1 B1 B7 B2 -99.2(3) . . . 4_655 ?
B2 B1 B7 B2 -137.8(5) . . . 4_655 ?
C1 B1 B7 B2 99.2(3) 4_655 . . . ?
C1 B1 B7 B2 38.6(3) . . . . ?
B2 B1 B7 B2 137.8(5) 4_655 . . . ?
C1 B1 B7 B6 61.6(3) 4_655 . . . ?
C1 B1 B7 B6 1.0(3) . . . . ?
B2 B1 B7 B6 100.2(4) 4_655 . . . ?
B2 B1 B7 B6 -37.6(3) . . . . ?
C1 B1 B7 B6 -1.0(3) 4_655 . . 4_655 ?
C1 B1 B7 B6 -61.6(3) . . . 4_655 ?
B2 B1 B7 B6 37.6(3) 4_655 . . 4_655 ?
B2 B1 B7 B6 -100.2(4) . . . 4_655 ?
B6 B6 B7 B2 -37.1(2) 4_655 . . 4_655 ?
B3 B6 B7 B2 63.9(4) . . . 4_655 ?
B2 B6 B7 B2 101.2(5) . . . 4_655 ?
B5 B6 B7 B2 1.1(5) . . . 4_655 ?
B6 B6 B7 B2 -138.3(3) 4_655 . . . ?
B3 B6 B7 B2 -37.4(3) . . . . ?
B5 B6 B7 B2 -100.1(3) . . . . ?
B6 B6 B7 B1 -100.7(3) 4_655 . . . ?
B3 B6 B7 B1 0.3(4) . . . . ?
B2 B6 B7 B1 37.7(3) . . . . ?
B5 B6 B7 B1 -62.4(4) . . . . ?
B3 B6 B7 B6 101.0(3) . . . 4_655 ?
B2 B6 B7 B6 138.3(3) . . . 4_655 ?
B5 B6 B7 B6 38.2(4) . . . 4_655 ?
C1' B2' B7' B2' 0.9(5) . . . 4_655 ?
B3' B2' B7' B2' 62.4(5) . . . 4_655 ?
B6' B2' B7' B2' 100.1(4) . . . 4_655 ?
B1' B2' B7' B2' -37.9(4) . . . 4_655 ?
C1' B2' B7' B1' 38.8(3) . . . . ?
B3' B2' B7' B1' 100.2(3) . . . . ?
B6' B2' B7' B1' 138.0(4) . . . . ?
C1' B2' B7' B6' -62.0(4) . . . 4_655 ?
B3' B2' B7' B6' -0.5(4) . . . 4_655 ?
B6' B2' B7' B6' 37.3(3) . . . 4_655 ?
B1' B2' B7' B6' -100.8(4) . . . 4_655 ?
C1' B2' B7' B6' -99.3(3) . . . . ?
B3' B2' B7' B6' -37.8(3) . . . . ?
B1' B2' B7' B6' -138.0(4) . . . . ?
C1' B1' B7' B2' -38.6(3) . . . . ?
C1' B1' B7' B2' -99.1(3) 4_655 . . . ?
B2' B1' B7' B2' -137.7(5) 4_655 . . . ?
C1' B1' B7' B2' 99.1(3) . . . 4_655 ?
C1' B1' B7' B2' 38.6(3) 4_655 . . 4_655 ?
B2' B1' B7' B2' 137.7(4) . . . 4_655 ?
C1' B1' B7' B6' 61.8(3) . . . 4_655 ?
C1' B1' B7' B6' 1.3(3) 4_655 . . 4_655 ?
B2' B1' B7' B6' -37.3(3) 4_655 . . 4_655 ?
B2' B1' B7' B6' 100.4(4) . . . 4_655 ?
C1' B1' B7' B6' -1.3(3) . . . . ?
C1' B1' B7' B6' -61.8(3) 4_655 . . . ?
B2' B1' B7' B6' -100.4(4) 4_655 . . . ?
B2' B1' B7' B6' 37.3(3) . . . . ?
B3' B6' B7' B2' 37.6(3) . . . . ?
B6' B6' B7' B2' 138.1(3) 4_655 . . . ?
B5' B6' B7' B2' 100.5(3) . . . . ?
B3' B6' B7' B2' -63.3(4) . . . 4_655 ?
B2' B6' B7' B2' -100.9(4) . . . 4_655 ?
B6' B6' B7' B2' 37.2(2) 4_655 . . 4_655 ?
B5' B6' B7' B2' -0.4(4) . . . 4_655 ?
B3' B6' B7' B1' 0.1(4) . . . . ?
B2' B6' B7' B1' -37.5(3) . . . . ?
B6' B6' B7' B1' 100.6(3) 4_655 . . . ?
B5' B6' B7' B1' 63.0(4) . . . . ?
B3' B6' B7' B6' -100.4(3) . . . 4_655 ?
B2' B6' B7' B6' -138.1(3) . . . 4_655 ?
B5' B6' B7' B6' -37.6(4) . . . 4_655 ?
